data_4337537
loop_
_publ_author_name
'Greene, Angelique F.'
'Chandrasekaran, P.'
'Yan, Yong'
'Mague, Joel T.'
'Donahue, James P.'

_publ_section_title
;
 Element misidentification in X-ray crystallography: a reassessment of the
 [MCl2(diazadiene)] (M = Cr, Mo, W) series.
;
_journal_issue 1
_journal_name_full 'Inorganic chemistry'
_journal_page_first 308
_journal_page_last 317
_journal_paper_doi 10.1021/ic402246d
_journal_volume 53
_journal_year 2014
_chemical_formula_moiety 'C9 H27 Cl3 P3 W'
_chemical_formula_sum 'C9 H27 Cl3 P3 W'
_chemical_formula_weight 518.42
_chemical_name_systematic
; 
 fac-trichlorotris(trimethylphosphine)tungsten(III) 
;
_space_group_IT_number 161
_symmetry_cell_setting trigonal
_symmetry_space_group_name_Hall 'R 3 -2"c'
_symmetry_space_group_name_H-M 'R 3 c :H'
_atom_sites_solution_hydrogens geom
_atom_sites_solution_primary direct
_atom_sites_solution_secondary difmap
_audit_creation_method SHELXL-97
_cell_angle_alpha 90.00
_cell_angle_beta 90.00
_cell_angle_gamma 120.00
_cell_formula_units_Z 24
_cell_length_a 31.074(12)
_cell_length_b 31.074(12)
_cell_length_c 13.293(5)
_cell_measurement_reflns_used 9921
_cell_measurement_temperature 100(2)
_cell_measurement_theta_max 27.53
_cell_measurement_theta_min 2.27
_cell_volume 11116(7)
_computing_cell_refinement 'Bruker SAINT (Bruker-AXS 2008)'
_computing_data_collection 'Bruker APEX2 (Bruker-AXS, 2009)'
_computing_data_reduction 'Bruker SAINT (Bruker-AXS 2008)'
_computing_molecular_graphics 'Bruker SHELXTL(Bruker-AXS 2008a)'
_computing_publication_material 'Bruker SHELXTL(Bruker-AXS 2008a)'
_computing_structure_refinement 'SHELXL-97 (Sheldrick, 2008)'
_computing_structure_solution 'SHELXS-97 (Sheldrick, 2008)'
_diffrn_ambient_temperature 100(2)
_diffrn_measured_fraction_theta_full 0.999
_diffrn_measured_fraction_theta_max 0.999
_diffrn_measurement_device_type 'Bruker APEX-I CCD'
_diffrn_measurement_method '\f and \w scans'
_diffrn_radiation_monochromator graphite
_diffrn_radiation_source 'fine-focus sealed tube'
_diffrn_radiation_type MoK\a
_diffrn_radiation_wavelength 0.71073
_diffrn_reflns_av_R_equivalents 0.1158
_diffrn_reflns_av_sigmaI/netI 0.0752
_diffrn_reflns_limit_h_max 40
_diffrn_reflns_limit_h_min -40
_diffrn_reflns_limit_k_max 40
_diffrn_reflns_limit_k_min -40
_diffrn_reflns_limit_l_max 17
_diffrn_reflns_limit_l_min -17
_diffrn_reflns_number 30859
_diffrn_reflns_theta_full 27.59
_diffrn_reflns_theta_max 27.59
_diffrn_reflns_theta_min 1.31
_exptl_absorpt_coefficient_mu 6.906
_exptl_absorpt_correction_T_max 0.8042
_exptl_absorpt_correction_T_min 0.5048
_exptl_absorpt_correction_type multi-scan
_exptl_absorpt_process_details 'SADABS (Sheldrick, 2008a)'
_exptl_crystal_colour yellow
_exptl_crystal_density_diffrn 1.859
_exptl_crystal_density_method 'not measured'
_exptl_crystal_description Needle
_exptl_crystal_F_000 6024
_exptl_crystal_size_max 0.21
_exptl_crystal_size_mid 0.05
_exptl_crystal_size_min 0.03
_refine_diff_density_max 1.056
_refine_diff_density_min -0.984
_refine_diff_density_rms 0.163
_refine_ls_abs_structure_details 'Flack H D (1983), Acta Cryst. A39, 876-881'
_refine_ls_abs_structure_Flack 0.514(9)
_refine_ls_extinction_method none
_refine_ls_goodness_of_fit_ref 1.027
_refine_ls_hydrogen_treatment constr
_refine_ls_matrix_type full
_refine_ls_number_parameters 206
_refine_ls_number_reflns 5685
_refine_ls_number_restraints 1
_refine_ls_restrained_S_all 1.027
_refine_ls_R_factor_all 0.0541
_refine_ls_R_factor_gt 0.0401
_refine_ls_shift/su_max 0.001
_refine_ls_shift/su_mean 0.000
_refine_ls_structure_factor_coef Fsqd
_refine_ls_weighting_details 'calc w=1/[\s^2^(Fo^2^)+(0.0243P)^2^] where P=(Fo^2^+2Fc^2^)/3'
_refine_ls_weighting_scheme calc
_refine_ls_wR_factor_gt 0.0806
_refine_ls_wR_factor_ref 0.0870
_reflns_number_gt 4806
_reflns_number_total 5685
_reflns_threshold_expression >2\s(I)
_cod_data_source_file ic402246d_si_003.cif
_cod_data_source_block jpd280_0m
_cod_depositor_comments
;
The following automatic conversions were performed:

'_symmetry_cell_setting' value 'Trigonal' changed to 'trigonal'
according to
/usr/data/users/saulius/automatic-downloads/current/ACS/lib/dictionaries/cif_core.dic
dictionary named 'cif_core.dic' version 2.4.2 from 2011-04-26.

Automatic conversion script
Id: cif_fix_values 2281 2013-09-26 08:29:07Z andrius 
;
_cod_original_sg_symbol_H-M R3c
_cod_database_code 4337537

loop_
_symmetry_equiv_pos_as_xyz
'x, y, z'
'-y, x-y, z'
'-x+y, -x, z'
'-y, -x, z+1/2'
'-x+y, y, z+1/2'
'x, x-y, z+1/2'
'x+2/3, y+1/3, z+1/3'
'-y+2/3, x-y+1/3, z+1/3'
'-x+y+2/3, -x+1/3, z+1/3'
'-y+2/3, -x+1/3, z+5/6'
'-x+y+2/3, y+1/3, z+5/6'
'x+2/3, x-y+1/3, z+5/6'
'x+1/3, y+2/3, z+2/3'
'-y+1/3, x-y+2/3, z+2/3'
'-x+y+1/3, -x+2/3, z+2/3'
'-y+1/3, -x+2/3, z+7/6'
'-x+y+1/3, y+2/3, z+7/6'
'x+1/3, x-y+2/3, z+7/6'

loop_
_atom_site_label
_atom_site_type_symbol
_atom_site_fract_x
_atom_site_fract_y
_atom_site_fract_z
_atom_site_U_iso_or_equiv
_atom_site_adp_type
_atom_site_occupancy
_atom_site_symmetry_multiplicity
_atom_site_calc_flag
_atom_site_refinement_flags
W1 W -0.001115(14) 0.521732(12) 0.10604(3) 0.01448(8) Uani 1 1 d .
Cl1 Cl -0.08281(9) 0.47943(9) 0.02467(17) 0.0250(5) Uani 1 1 d .
Cl2 Cl 0.03021(9) 0.49731(8) -0.04021(15) 0.0253(5) Uani 1 1 d .
Cl3 Cl 0.02150(10) 0.59992(9) 0.01949(16) 0.0258(5) Uani 1 1 d .
P1 P 0.08969(9) 0.56871(9) 0.14587(18) 0.0207(5) Uani 1 1 d .
P2 P -0.04544(9) 0.55386(9) 0.21121(17) 0.0175(5) Uani 1 1 d .
P3 P -0.03107(9) 0.43445(9) 0.16514(18) 0.0210(5) Uani 1 1 d .
C1 C 0.1172(4) 0.5348(4) 0.2005(8) 0.038(3) Uani 1 1 d .
H1A H 0.1125 0.5080 0.1549 0.057 Uiso 1 1 calc R
H1B H 0.1012 0.5206 0.2651 0.057 Uiso 1 1 calc R
H1C H 0.1528 0.5574 0.2112 0.057 Uiso 1 1 calc R
C2 C 0.1306(4) 0.5992(4) 0.0404(8) 0.035(3) Uani 1 1 d .
H2A H 0.1642 0.6221 0.0653 0.053 Uiso 1 1 calc R
H2B H 0.1184 0.6178 0.0021 0.053 Uiso 1 1 calc R
H2C H 0.1315 0.5742 -0.0032 0.053 Uiso 1 1 calc R
C3 C 0.1083(4) 0.6189(3) 0.2362(7) 0.029(2) Uani 1 1 d .
H3A H 0.0931 0.6050 0.3016 0.044 Uiso 1 1 calc R
H3B H 0.0972 0.6416 0.2128 0.044 Uiso 1 1 calc R
H3C H 0.1446 0.6369 0.2429 0.044 Uiso 1 1 calc R
C4 C -0.0053(4) 0.6088(4) 0.2848(7) 0.029(2) Uani 1 1 d .
H4A H -0.0257 0.6189 0.3235 0.043 Uiso 1 1 calc R
H4B H 0.0168 0.6358 0.2397 0.043 Uiso 1 1 calc R
H4C H 0.0146 0.6013 0.3311 0.043 Uiso 1 1 calc R
C5 C -0.0842(4) 0.5730(4) 0.1429(8) 0.032(2) Uani 1 1 d .
H5A H -0.1030 0.5810 0.1910 0.048 Uiso 1 1 calc R
H5B H -0.1073 0.5458 0.0991 0.048 Uiso 1 1 calc R
H5C H -0.0630 0.6023 0.1020 0.048 Uiso 1 1 calc R
C6 C -0.0895(4) 0.5118(4) 0.3027(7) 0.030(2) Uani 1 1 d .
H6A H -0.0723 0.5013 0.3501 0.045 Uiso 1 1 calc R
H6B H -0.1157 0.4826 0.2681 0.045 Uiso 1 1 calc R
H6C H -0.1041 0.5287 0.3393 0.045 Uiso 1 1 calc R
C7 C -0.0870(4) 0.4073(4) 0.2400(7) 0.034(3) Uani 1 1 d .
H7A H -0.0984 0.3720 0.2515 0.051 Uiso 1 1 calc R
H7B H -0.1129 0.4105 0.2043 0.051 Uiso 1 1 calc R
H7C H -0.0802 0.4245 0.3047 0.051 Uiso 1 1 calc R
C8 C 0.0089(4) 0.4227(4) 0.2421(7) 0.033(2) Uani 1 1 d .
H8A H 0.0185 0.4441 0.3018 0.050 Uiso 1 1 calc R
H8B H 0.0387 0.4299 0.2039 0.050 Uiso 1 1 calc R
H8C H -0.0085 0.3878 0.2629 0.050 Uiso 1 1 calc R
C9 C -0.0482(4) 0.3886(4) 0.0658(7) 0.037(3) Uani 1 1 d .
H9A H -0.0191 0.3972 0.0237 0.055 Uiso 1 1 calc R
H9B H -0.0745 0.3882 0.0244 0.055 Uiso 1 1 calc R
H9C H -0.0602 0.3557 0.0956 0.055 Uiso 1 1 calc R
W2 W 1.0000 0.0000 0.08358(3) 0.01344(12) Uani 1 3 d S
Cl4 Cl 1.03341(9) -0.04061(9) -0.02418(16) 0.0240(5) Uani 1 1 d .
P4 P 0.96190(9) 0.04867(9) 0.15007(16) 0.0190(5) Uani 1 1 d .
C10 C 1.0013(4) 0.1027(4) 0.2244(7) 0.030(2) Uani 1 1 d .
H10A H 0.9857 0.1233 0.2313 0.045 Uiso 1 1 calc R
H10B H 1.0336 0.1220 0.1912 0.045 Uiso 1 1 calc R
H10C H 1.0060 0.0924 0.2912 0.045 Uiso 1 1 calc R
C11 C 0.9378(4) 0.0725(4) 0.0543(7) 0.032(2) Uani 1 1 d .
H11A H 0.9262 0.0934 0.0860 0.047 Uiso 1 1 calc R
H11B H 0.9101 0.0447 0.0194 0.047 Uiso 1 1 calc R
H11C H 0.9642 0.0924 0.0059 0.047 Uiso 1 1 calc R
C12 C 0.9084(4) 0.0165(4) 0.2340(8) 0.038(3) Uani 1 1 d .
H12A H 0.9186 0.0070 0.2960 0.057 Uiso 1 1 calc R
H12B H 0.8824 -0.0134 0.2006 0.057 Uiso 1 1 calc R
H12C H 0.8954 0.0386 0.2505 0.057 Uiso 1 1 calc R

loop_
_atom_site_aniso_label
_atom_site_aniso_U_11
_atom_site_aniso_U_22
_atom_site_aniso_U_33
_atom_site_aniso_U_23
_atom_site_aniso_U_13
_atom_site_aniso_U_12
W1 0.01569(17) 0.01384(19) 0.01224(14) 0.00028(14) -0.00013(13) 0.00613(18)
Cl1 0.0216(12) 0.0266(13) 0.0233(12) -0.0054(10) -0.0061(9) 0.0093(11)
Cl2 0.0300(13) 0.0235(12) 0.0189(10) -0.0041(9) 0.0059(9) 0.0107(11)
Cl3 0.0320(14) 0.0238(12) 0.0223(11) 0.0080(9) 0.0050(10) 0.0144(11)
P1 0.0150(12) 0.0232(13) 0.0213(12) 0.0015(10) -0.0001(9) 0.0076(10)
P2 0.0208(12) 0.0184(12) 0.0153(11) 0.0015(9) 0.0004(9) 0.0112(10)
P3 0.0287(14) 0.0165(12) 0.0169(11) 0.0022(9) 0.0008(9) 0.0107(11)
C1 0.024(6) 0.037(6) 0.048(7) 0.000(5) -0.009(5) 0.011(5)
C2 0.021(5) 0.046(7) 0.032(5) -0.001(5) 0.009(4) 0.012(5)
C3 0.024(5) 0.023(5) 0.030(5) -0.004(4) 0.000(4) 0.003(4)
C4 0.029(5) 0.029(6) 0.036(5) -0.006(4) -0.005(4) 0.021(5)
C5 0.021(5) 0.035(6) 0.042(6) 0.007(5) 0.006(4) 0.015(5)
C6 0.025(5) 0.035(6) 0.031(5) 0.006(4) 0.002(4) 0.017(5)
C7 0.040(6) 0.029(6) 0.028(5) 0.008(4) 0.004(5) 0.013(5)
C8 0.050(7) 0.030(6) 0.027(5) 0.011(4) 0.001(5) 0.025(5)
C9 0.060(8) 0.022(5) 0.027(5) -0.005(4) -0.006(5) 0.018(6)
W2 0.01414(17) 0.01414(17) 0.0121(3) 0.000 0.000 0.00707(9)
Cl4 0.0262(12) 0.0250(12) 0.0215(11) -0.0060(9) 0.0026(9) 0.0132(10)
P4 0.0232(13) 0.0243(13) 0.0160(11) 0.0018(9) 0.0010(9) 0.0167(11)
C10 0.051(7) 0.024(5) 0.026(5) -0.013(4) -0.008(5) 0.028(5)
C11 0.049(7) 0.038(6) 0.030(5) -0.003(5) -0.005(5) 0.039(6)
C12 0.047(7) 0.043(7) 0.033(6) 0.012(5) 0.023(5) 0.030(6)

loop_
_atom_type_symbol
_atom_type_description
_atom_type_scat_dispersion_real
_atom_type_scat_dispersion_imag
_atom_type_scat_source
C C 0.0033 0.0016 'International Tables Vol C Tables 4.2.6.8 and 6.1.1.4'
H H 0.0000 0.0000 'International Tables Vol C Tables 4.2.6.8 and 6.1.1.4'
P P 0.1023 0.0942 'International Tables Vol C Tables 4.2.6.8 and 6.1.1.4'
Cl Cl 0.1484 0.1585 'International Tables Vol C Tables 4.2.6.8 and 6.1.1.4'
W W -0.8490 6.8722 'International Tables Vol C Tables 4.2.6.8 and 6.1.1.4'

loop_
_geom_angle_atom_site_label_1
_geom_angle_atom_site_label_2
_geom_angle_atom_site_label_3
_geom_angle
_geom_angle_site_symmetry_1
_geom_angle_site_symmetry_3
Cl1 W1 Cl3 91.79(8) . .
Cl1 W1 Cl2 87.09(8) . .
Cl3 W1 Cl2 88.47(8) . .
Cl1 W1 P2 80.26(8) . .
Cl3 W1 P2 78.96(9) . .
Cl2 W1 P2 161.79(8) . .
Cl1 W1 P1 166.03(8) . .
Cl3 W1 P1 80.81(8) . .
Cl2 W1 P1 80.92(8) . .
P2 W1 P1 109.59(8) . .
Cl1 W1 P3 80.43(8) . .
Cl3 W1 P3 169.74(8) . .
Cl2 W1 P3 84.50(8) . .
P2 W1 P3 106.02(8) . .
P1 W1 P3 105.35(8) . .
C1 P1 C2 101.7(5) . .
C1 P1 C3 101.2(5) . .
C2 P1 C3 102.9(5) . .
C1 P1 W1 118.0(4) . .
C2 P1 W1 115.7(4) . .
C3 P1 W1 115.0(3) . .
C6 P2 C4 103.5(5) . .
C6 P2 C5 100.7(5) . .
C4 P2 C5 102.5(5) . .
C6 P2 W1 117.2(3) . .
C4 P2 W1 114.9(3) . .
C5 P2 W1 115.9(3) . .
C8 P3 C7 101.2(5) . .
C8 P3 C9 102.6(5) . .
C7 P3 C9 101.4(5) . .
C8 P3 W1 118.7(4) . .
C7 P3 W1 115.3(4) . .
C9 P3 W1 115.1(4) . .
P1 C1 H1A 109.5 . .
P1 C1 H1B 109.5 . .
H1A C1 H1B 109.5 . .
P1 C1 H1C 109.5 . .
H1A C1 H1C 109.5 . .
H1B C1 H1C 109.5 . .
P1 C2 H2A 109.5 . .
P1 C2 H2B 109.5 . .
H2A C2 H2B 109.5 . .
P1 C2 H2C 109.5 . .
H2A C2 H2C 109.5 . .
H2B C2 H2C 109.5 . .
P1 C3 H3A 109.5 . .
P1 C3 H3B 109.5 . .
H3A C3 H3B 109.5 . .
P1 C3 H3C 109.5 . .
H3A C3 H3C 109.5 . .
H3B C3 H3C 109.5 . .
P2 C4 H4A 109.5 . .
P2 C4 H4B 109.5 . .
H4A C4 H4B 109.5 . .
P2 C4 H4C 109.5 . .
H4A C4 H4C 109.5 . .
H4B C4 H4C 109.5 . .
P2 C5 H5A 109.5 . .
P2 C5 H5B 109.5 . .
H5A C5 H5B 109.5 . .
P2 C5 H5C 109.5 . .
H5A C5 H5C 109.5 . .
H5B C5 H5C 109.5 . .
P2 C6 H6A 109.5 . .
P2 C6 H6B 109.5 . .
H6A C6 H6B 109.5 . .
P2 C6 H6C 109.5 . .
H6A C6 H6C 109.5 . .
H6B C6 H6C 109.5 . .
P3 C7 H7A 109.5 . .
P3 C7 H7B 109.5 . .
H7A C7 H7B 109.5 . .
P3 C7 H7C 109.5 . .
H7A C7 H7C 109.5 . .
H7B C7 H7C 109.5 . .
P3 C8 H8A 109.5 . .
P3 C8 H8B 109.5 . .
H8A C8 H8B 109.5 . .
P3 C8 H8C 109.5 . .
H8A C8 H8C 109.5 . .
H8B C8 H8C 109.5 . .
P3 C9 H9A 109.5 . .
P3 C9 H9B 109.5 . .
H9A C9 H9B 109.5 . .
P3 C9 H9C 109.5 . .
H9A C9 H9C 109.5 . .
H9B C9 H9C 109.5 . .
Cl4 W2 Cl4 89.41(8) 3_765 2_645
Cl4 W2 Cl4 89.41(8) 3_765 .
Cl4 W2 Cl4 89.41(8) 2_645 .
Cl4 W2 P4 164.99(7) 3_765 3_765
Cl4 W2 P4 80.53(8) 2_645 3_765
Cl4 W2 P4 79.44(8) . 3_765
Cl4 W2 P4 79.44(8) 3_765 2_645
Cl4 W2 P4 164.99(7) 2_645 2_645
Cl4 W2 P4 80.53(8) . 2_645
P4 W2 P4 108.23(5) 3_765 2_645
Cl4 W2 P4 80.53(8) 3_765 .
Cl4 W2 P4 79.44(8) 2_645 .
Cl4 W2 P4 164.99(7) . .
P4 W2 P4 108.23(5) 3_765 .
P4 W2 P4 108.23(5) 2_645 .
C10 P4 C11 103.3(5) . .
C10 P4 C12 100.6(5) . .
C11 P4 C12 101.8(5) . .
C10 P4 W2 116.9(3) . .
C11 P4 W2 114.6(3) . .
C12 P4 W2 117.4(4) . .
P4 C10 H10A 109.5 . .
P4 C10 H10B 109.5 . .
H10A C10 H10B 109.5 . .
P4 C10 H10C 109.5 . .
H10A C10 H10C 109.5 . .
H10B C10 H10C 109.5 . .
P4 C11 H11A 109.5 . .
P4 C11 H11B 109.5 . .
H11A C11 H11B 109.5 . .
P4 C11 H11C 109.5 . .
H11A C11 H11C 109.5 . .
H11B C11 H11C 109.5 . .
P4 C12 H12A 109.5 . .
P4 C12 H12B 109.5 . .
H12A C12 H12B 109.5 . .
P4 C12 H12C 109.5 . .
H12A C12 H12C 109.5 . .
H12B C12 H12C 109.5 . .

loop_
_geom_bond_atom_site_label_1
_geom_bond_atom_site_label_2
_geom_bond_distance
_geom_bond_site_symmetry_2
W1 Cl1 2.450(3) .
W1 Cl3 2.452(2) .
W1 Cl2 2.458(2) .
W1 P2 2.495(3) .
W1 P1 2.501(3) .
W1 P3 2.513(3) .
P1 C1 1.807(11) .
P1 C2 1.809(10) .
P1 C3 1.817(9) .
P2 C6 1.808(10) .
P2 C4 1.816(10) .
P2 C5 1.828(10) .
P3 C8 1.781(10) .
P3 C7 1.805(10) .
P3 C9 1.817(10) .
C1 H1A 0.9800 .
C1 H1B 0.9800 .
C1 H1C 0.9800 .
C2 H2A 0.9800 .
C2 H2B 0.9800 .
C2 H2C 0.9800 .
C3 H3A 0.9800 .
C3 H3B 0.9800 .
C3 H3C 0.9800 .
C4 H4A 0.9800 .
C4 H4B 0.9800 .
C4 H4C 0.9800 .
C5 H5A 0.9800 .
C5 H5B 0.9800 .
C5 H5C 0.9800 .
C6 H6A 0.9800 .
C6 H6B 0.9800 .
C6 H6C 0.9800 .
C7 H7A 0.9800 .
C7 H7B 0.9800 .
C7 H7C 0.9800 .
C8 H8A 0.9800 .
C8 H8B 0.9800 .
C8 H8C 0.9800 .
C9 H9A 0.9800 .
C9 H9B 0.9800 .
C9 H9C 0.9800 .
W2 Cl4 2.456(2) 3_765
W2 Cl4 2.456(2) 2_645
W2 Cl4 2.456(2) .
W2 P4 2.502(3) 3_765
W2 P4 2.502(3) 2_645
W2 P4 2.502(3) .
P4 C10 1.800(9) .
P4 C11 1.812(9) .
P4 C12 1.830(10) .
C10 H10A 0.9800 .
C10 H10B 0.9800 .
C10 H10C 0.9800 .
C11 H11A 0.9800 .
C11 H11B 0.9800 .
C11 H11C 0.9800 .
C12 H12A 0.9800 .
C12 H12B 0.9800 .
C12 H12C 0.9800 .
